data_2234250
loop_
_publ_author_name
'Prasath, R.'
'Bhavana, P.'
'Ng, Seik Weng'
'Tiekink, Edward R. T.'

_publ_section_title
;
 [<i>meso</i>-5,10,15,20-Tetrakis(5-bromothiophen-2-yl)porphyrinato-\k^4^<i>N</i>,<i>N</i>',<i>N</i>'',<i>N</i>''']nickel(II)
;
_journal_coeditor_code HG5191
_journal_issue 4
_journal_name_full 'Acta Crystallographica Section E'
_journal_page_first m471
_journal_page_last m472
_journal_paper_doi 10.1107/S1600536812011671
_journal_volume 68
_journal_year 2012
_chemical_formula_iupac '[Ni (C36 H16 Br4 N4 S4)]'
_chemical_formula_moiety 'C36 H16 Br4 N4 Ni S4'
_chemical_formula_sum 'C36 H16 Br4 N4 Ni S4'
_chemical_formula_weight 1011.12
_chemical_name_systematic
;
[<i>meso</i>-5,10,15,20-Tetrakis(5-bromothiophen-2-yl)porphyrinato-
\k^4^<i>N</i>,<i>N</i>',<i>N</i>'',<i>N</i>''']nickel(II)
;
_space_group_IT_number 41
_symmetry_cell_setting orthorhombic
_symmetry_space_group_name_Hall 'A 2 -2ab'
_symmetry_space_group_name_H-M 'A b a 2'
_atom_sites_solution_hydrogens geom
_atom_sites_solution_primary direct
_atom_sites_solution_secondary difmap
_audit_creation_method SHELXL-97
_cell_angle_alpha 90.00
_cell_angle_beta 90.00
_cell_angle_gamma 90.00
_cell_formula_units_Z 8
_cell_length_a 21.9367(9)
_cell_length_b 19.0090(9)
_cell_length_c 16.1742(6)
_cell_measurement_reflns_used 3139
_cell_measurement_temperature 100(2)
_cell_measurement_theta_max 27.5001
_cell_measurement_theta_min 2.3306
_cell_volume 6744.6(5)
_computing_cell_refinement 'CrysAlis PRO (Agilent, 2011)'
_computing_data_collection 'CrysAlis PRO (Agilent, 2011)'
_computing_data_reduction 'CrysAlis PRO (Agilent, 2011)'
_computing_molecular_graphics 'ORTEP-3 (Farrugia, 1997) and DIAMOND (Brandenburg, 2006)'
_computing_publication_material 'publCIF (Westrip, 2010)'
_computing_structure_refinement 'SHELXL97 (Sheldrick, 2008)'
_computing_structure_solution 'SHELXS97 (Sheldrick, 2008)'
_diffrn_ambient_temperature 100(2)
_diffrn_detector_area_resol_mean 10.4041
_diffrn_measured_fraction_theta_full 0.996
_diffrn_measured_fraction_theta_max 0.996
_diffrn_measurement_device_type 'Agilent SuperNova Dual diffractometer with an Atlas detector'
_diffrn_measurement_method '\w scan'
_diffrn_radiation_monochromator Mirror
_diffrn_radiation_source 'SuperNova (Mo) X-ray Source'
_diffrn_radiation_type MoK\a
_diffrn_radiation_wavelength 0.71073
_diffrn_reflns_av_R_equivalents 0.0564
_diffrn_reflns_av_sigmaI/netI 0.0782
_diffrn_reflns_limit_h_max 20
_diffrn_reflns_limit_h_min -28
_diffrn_reflns_limit_k_max 19
_diffrn_reflns_limit_k_min -24
_diffrn_reflns_limit_l_max 20
_diffrn_reflns_limit_l_min -15
_diffrn_reflns_number 11875
_diffrn_reflns_theta_full 27.56
_diffrn_reflns_theta_max 27.56
_diffrn_reflns_theta_min 2.34
_diffrn_standards_decay_% 0
_diffrn_standards_interval_count 0
_diffrn_standards_interval_time 0
_diffrn_standards_number 0
_exptl_absorpt_coefficient_mu 5.599
_exptl_absorpt_correction_T_max 0.4006
_exptl_absorpt_correction_T_min 0.2844
_exptl_absorpt_correction_type multi-scan
_exptl_absorpt_process_details '(CrysAlis PRO; Agilent, 2011)'
_exptl_crystal_colour purple
_exptl_crystal_density_diffrn 1.992
_exptl_crystal_density_method 'not measured'
_exptl_crystal_description prism
_exptl_crystal_F_000 3936
_exptl_crystal_size_max 0.30
_exptl_crystal_size_mid 0.25
_exptl_crystal_size_min 0.20
_refine_diff_density_max 0.888
_refine_diff_density_min -0.774
_refine_ls_abs_structure_details 'Flack (1983), 1898 Friedel pairs'
_refine_ls_abs_structure_Flack -0.026(13)
_refine_ls_extinction_method none
_refine_ls_goodness_of_fit_ref 1.028
_refine_ls_hydrogen_treatment constr
_refine_ls_matrix_type full
_refine_ls_number_parameters 535
_refine_ls_number_reflns 5921
_refine_ls_number_restraints 214
_refine_ls_restrained_S_all 1.028
_refine_ls_R_factor_all 0.0778
_refine_ls_R_factor_gt 0.0556
_refine_ls_shift/su_max 0.001
_refine_ls_shift/su_mean 0.001
_refine_ls_structure_factor_coef Fsqd
_refine_ls_weighting_details 'calc w=1/[\s^2^(Fo^2^)+(0.0739P)^2^] where P=(Fo^2^+2Fc^2^)/3'
_refine_ls_weighting_scheme calc
_refine_ls_wR_factor_gt 0.1273
_refine_ls_wR_factor_ref 0.1397
_reflns_number_gt 4597
_reflns_number_total 5921
_reflns_threshold_expression I>2\s(I)
_cod_data_source_file hg5191.cif
_cod_data_source_block I
_cod_original_sg_symbol_Hall 'A 2 -2ac'
_cod_database_code 2234250
_cod_database_fobs_code 2234250

loop_
_symmetry_equiv_pos_as_xyz
'x, y, z'
'-x, -y, z'
'x+1/2, -y+1/2, z'
'-x+1/2, y+1/2, z'
'x, y+1/2, z+1/2'
'-x, -y+1/2, z+1/2'
'x+1/2, -y+1, z+1/2'
'-x+1/2, y+1, z+1/2'

loop_
_atom_site_type_symbol
_atom_site_label
_atom_site_fract_x
_atom_site_fract_y
_atom_site_fract_z
_atom_site_U_iso_or_equiv
_atom_site_adp_type
_atom_site_calc_flag
_atom_site_refinement_flags
_atom_site_occupancy
_atom_site_symmetry_multiplicity
_atom_site_disorder_assembly
_atom_site_disorder_group
Ni Ni 0.93376(5) 0.79186(5) 0.49494(13) 0.0265(2) Uani d . 1 1 . .
Br Br4 0.98930(5) 0.89722(6) -0.04302(12) 0.0462(3) Uani d . 1 1 . .
Br Br1 1.22918(9) 1.10301(11) 0.62570(19) 0.0835(8) Uani d PDU 0.691(3) 1 A 1
Br Br2 0.76615(7) 0.75530(8) 1.00080(15) 0.0555(5) Uani d PDU 0.738(3) 1 B 1
Br Br3 0.69378(6) 0.41916(10) 0.36601(18) 0.0477(7) Uani d PDU 0.929(9) 1 B 1
S S1 1.11481(18) 1.0234(2) 0.5607(3) 0.0418(10) Uani d PDU 0.691(3) 1 A 1
S S2 0.80473(15) 0.76565(19) 0.8152(2) 0.0337(8) Uani d PDU 0.738(3) 1 B 1
S S3 0.75144(18) 0.56085(19) 0.4230(3) 0.0451(10) Uani d PDU 0.929(9) 1 B 1
C C1 1.1833(6) 1.0204(12) 0.6128(7) 0.039(2) Uani d PDU 0.691(3) 1 A 1
C C2 1.1970(7) 0.9570(8) 0.6395(7) 0.049(3) Uani d PDU 0.691(3) 1 A 1
H H2 1.2332 0.9466 0.6695 0.059 Uiso calc PR 0.691(3) 1 A 1
C C3 1.1542(8) 0.9075(10) 0.6201(9) 0.044(5) Uani d PDU 0.691(3) 1 A 1
H H3 1.1575 0.8593 0.6349 0.053 Uiso calc PR 0.691(3) 1 A 1
C C4 1.1060(4) 0.9349(6) 0.5769(5) 0.028(3) Uani d PDU 0.691(3) 1 A 1
C C5 0.8274(9) 0.7573(2) 0.9198(8) 0.038(2) Uani d PDU 0.738(3) 1 B 1
C C6 0.8860(6) 0.7533(4) 0.9284(7) 0.037(3) Uani d PDU 0.738(3) 1 B 1
H H6 0.9054 0.7486 0.9807 0.044 Uiso calc PR 0.738(3) 1 B 1
C C7 0.9190(7) 0.7566(5) 0.8522(10) 0.033(4) Uani d PDU 0.738(3) 1 B 1
H H7 0.9621 0.7544 0.8481 0.040 Uiso calc PR 0.738(3) 1 B 1
C C8 0.8812(4) 0.7633(3) 0.7866(6) 0.023(2) Uani d PDU 0.738(3) 1 B 1
C C9 0.7624(4) 0.4779(5) 0.3806(3) 0.037(2) Uani d PDU 0.929(9) 1 B 1
C C10 0.8204(4) 0.4649(5) 0.3627(5) 0.042(3) Uani d PDU 0.929(9) 1 B 1
H H10 0.8344 0.4221 0.3392 0.050 Uiso calc PR 0.929(9) 1 B 1
C C11 0.8583(4) 0.5212(5) 0.3821(5) 0.042(3) Uani d PDU 0.929(9) 1 B 1
H H11 0.9010 0.5201 0.3728 0.050 Uiso calc PR 0.929(9) 1 B 1
C C12 0.8295(4) 0.5778(5) 0.4154(4) 0.034(3) Uani d PDU 0.929(9) 1 B 1
Br Br1' 1.26243(13) 1.04721(18) 0.6642(2) 0.0448(11) Uani d PDU 0.309(3) 1 A 2
Br Br2' 0.8321(2) 0.7373(3) 1.0322(3) 0.0637(16) Uani d PDU 0.262(3) 1 B 2
Br Br3' 0.6913(13) 0.4343(17) 0.329(3) 0.082(10) Uani d PDU 0.071(9) 1 B 2
S S1' 1.1596(4) 0.9388(5) 0.6245(6) 0.034(2) Uani d PDU 0.309(3) 1 A 2
S S2' 0.8946(5) 0.7495(7) 0.8595(7) 0.038(3) Uani d PDU 0.262(3) 1 B 2
S S3' 0.746(2) 0.5740(17) 0.395(3) 0.034(13) Uani d PDU 0.071(9) 1 B 2
C C1' 1.1861(11) 1.0237(15) 0.618(2) 0.039(2) Uani d PD 0.309 1 A 2
C C2' 1.1515(11) 1.0620(12) 0.5691(18) 0.049(3) Uani d PD 0.309 1 A 2
H H2' 1.1606 1.1095 0.5556 0.059 Uiso calc PR 0.309(3) 1 A 2
C C3' 1.1012(15) 1.0277(15) 0.539(3) 0.044(5) Uani d PD 0.309 1 A 2
H H3' 1.0719 1.0496 0.5047 0.053 Uiso calc PR 0.309(3) 1 A 2
C C4' 1.0968(9) 0.9583(9) 0.5643(18) 0.028(3) Uani d PD 0.309 1 A 2
C C5' 0.8271(14) 0.7572(19) 0.9185(10) 0.038(2) Uani d PD 0.262 1 B 2
C C6' 0.7797(8) 0.7699(18) 0.8732(11) 0.037(3) Uani d PD 0.262 1 B 2
H H6' 0.7396 0.7735 0.8951 0.044 Uiso calc PR 0.262(3) 1 B 2
C C7' 0.7930(11) 0.778(2) 0.7870(13) 0.033(4) Uani d PD 0.262 1 B 2
H H7' 0.7632 0.7872 0.7458 0.040 Uiso calc PR 0.262(3) 1 B 2
C C8' 0.8534(7) 0.7712(17) 0.7713(8) 0.023(2) Uani d PD 0.262 1 B 2
C C9' 0.756(2) 0.484(2) 0.380(6) 0.037(2) Uani d PD 0.071 1 B 2
C C10' 0.813(3) 0.463(3) 0.392(9) 0.042(3) Uani d PD 0.071 1 B 2
H H10B 0.8255 0.4154 0.3891 0.050 Uiso calc PR 0.071(9) 1 B 2
C C11' 0.851(2) 0.519(4) 0.409(9) 0.042(3) Uani d PD 0.071 1 B 2
H H11B 0.8946 0.5152 0.4084 0.050 Uiso calc PR 0.071(9) 1 B 2
C C12' 0.822(3) 0.5800(19) 0.428(8) 0.034(3) Uani d PD 0.071 1 B 2
S S4 0.97840(12) 0.83684(15) 0.13430(18) 0.0472(6) Uani d . 1 1 . .
N N1 0.9641(3) 0.8293(4) 0.5979(4) 0.0302(16) Uani d . 1 1 . .
N N2 0.8858(3) 0.7234(4) 0.5555(4) 0.0321(17) Uani d . 1 1 B .
N N3 0.9020(3) 0.7566(4) 0.3917(4) 0.0285(16) Uani d . 1 1 B .
N N4 0.9833(3) 0.8581(4) 0.4344(4) 0.0281(15) Uani d . 1 1 B .
C C13 0.9590(4) 0.8994(6) 0.0664(5) 0.037(2) Uani d . 1 1 . .
C C14 0.9252(5) 0.9510(7) 0.0986(6) 0.057(3) Uani d . 1 1 . .
H H14 0.9119 0.9914 0.0691 0.068 Uiso calc R 1 1 . .
C C15 0.9120(5) 0.9373(6) 0.1823(6) 0.047(3) Uani d . 1 1 . .
H H15 0.8877 0.9677 0.2153 0.056 Uiso calc R 1 1 . .
C C16 0.9369(4) 0.8766(5) 0.2120(5) 0.033(2) Uani d . 1 1 B .
C C17 1.0119(4) 0.8756(5) 0.6093(5) 0.031(2) Uani d . 1 1 . .
C C18 1.0132(4) 0.8999(5) 0.6927(5) 0.038(2) Uani d . 1 1 . .
H H18 1.0416 0.9318 0.7163 0.045 Uiso calc R 1 1 . .
C C19 0.9660(4) 0.8683(5) 0.7312(5) 0.036(2) Uani d . 1 1 . .
H H19 0.9538 0.8756 0.7869 0.043 Uiso calc R 1 1 . .
C C20 0.9382(4) 0.8227(5) 0.6744(5) 0.034(2) Uani d . 1 1 B .
C C21 0.8944(4) 0.7714(5) 0.6948(6) 0.040(2) Uani d D 1 1 . .
C C22 0.8749(4) 0.7213(5) 0.6384(5) 0.037(2) Uani d . 1 1 B .
C C23 0.8442(5) 0.6573(5) 0.6606(6) 0.046(2) Uani d . 1 1 . .
H H23 0.8306 0.6439 0.7142 0.055 Uiso calc R 1 1 B .
C C24 0.8385(5) 0.6202(5) 0.5907(6) 0.046(3) Uani d . 1 1 B .
H H24 0.8218 0.5742 0.5859 0.055 Uiso calc R 1 1 . .
C C25 0.8622(4) 0.6618(4) 0.5242(5) 0.0327(19) Uani d . 1 1 . .
C C26 0.8555(4) 0.6462(5) 0.4399(6) 0.034(2) Uani d D 1 1 B .
C C27 0.8693(4) 0.6955(5) 0.3789(6) 0.034(2) Uani d . 1 1 . .
C C28 0.8496(4) 0.6909(5) 0.2965(5) 0.036(2) Uani d . 1 1 B .
H H28 0.8275 0.6531 0.2722 0.043 Uiso calc R 1 1 . .
C C29 0.8681(4) 0.7508(5) 0.2581(6) 0.037(2) Uani d . 1 1 . .
H H29 0.8594 0.7641 0.2027 0.045 Uiso calc R 1 1 B .
C C30 0.9027(3) 0.7897(4) 0.3163(5) 0.0237(17) Uani d . 1 1 B .
C C31 0.9381(4) 0.8475(5) 0.2967(5) 0.0278(18) Uani d . 1 1 . .
C C32 0.9796(4) 0.8749(4) 0.3524(5) 0.0318(19) Uani d . 1 1 B .
C C33 1.0303(4) 0.9195(5) 0.3295(5) 0.033(2) Uani d . 1 1 . .
H H33 1.0377 0.9390 0.2763 0.040 Uiso calc R 1 1 B .
C C34 1.0651(4) 0.9283(5) 0.3968(6) 0.036(2) Uani d . 1 1 B .
H H34 1.1030 0.9522 0.3997 0.044 Uiso calc R 1 1 . .
C C35 1.0337(3) 0.8946(4) 0.4634(5) 0.0285(18) Uani d . 1 1 . .
C C36 1.0484(4) 0.9021(5) 0.5462(5) 0.035(2) Uani d D 1 1 A .

loop_
_atom_site_aniso_label
_atom_site_aniso_U_11
_atom_site_aniso_U_22
_atom_site_aniso_U_33
_atom_site_aniso_U_12
_atom_site_aniso_U_13
_atom_site_aniso_U_23
Ni 0.0393(5) 0.0181(5) 0.0220(4) -0.0025(4) 0.0002(5) -0.0026(5)
Br4 0.0635(6) 0.0480(7) 0.0269(4) -0.0073(5) 0.0044(5) 0.0000(5)
Br1 0.0654(12) 0.0559(13) 0.1291(19) -0.0263(9) -0.0319(12) -0.0049(13)
Br2 0.0674(10) 0.0571(10) 0.0418(8) -0.0203(7) 0.0249(8) -0.0030(7)
Br3 0.0402(6) 0.0393(8) 0.0637(14) -0.0117(5) 0.0056(7) -0.0212(8)
S1 0.044(2) 0.0252(19) 0.057(3) -0.0061(15) -0.0136(17) -0.0011(17)
S2 0.0391(16) 0.033(2) 0.0289(16) -0.0082(14) 0.0072(14) -0.0059(15)
S3 0.0436(16) 0.0361(17) 0.056(2) -0.0079(14) 0.0078(18) -0.0208(17)
C1 0.043(4) 0.034(5) 0.040(5) -0.011(4) -0.009(4) -0.003(4)
C2 0.042(6) 0.054(8) 0.050(7) -0.008(6) -0.001(6) 0.008(6)
C3 0.051(7) 0.040(8) 0.042(7) -0.002(7) -0.008(6) 0.005(7)
C4 0.038(5) 0.030(7) 0.017(5) 0.002(5) -0.006(4) 0.000(5)
C5 0.050(5) 0.023(5) 0.041(5) -0.009(4) 0.018(4) 0.006(4)
C6 0.055(6) 0.026(6) 0.029(5) -0.003(5) 0.004(5) 0.006(4)
C7 0.040(7) 0.028(6) 0.032(7) -0.001(6) 0.005(6) -0.007(5)
C8 0.035(6) 0.010(4) 0.025(5) -0.001(5) 0.004(5) 0.000(4)
C9 0.037(4) 0.031(5) 0.043(5) -0.007(4) 0.004(4) -0.012(4)
C10 0.042(5) 0.029(5) 0.055(7) 0.000(4) 0.001(5) -0.013(5)
C11 0.041(5) 0.034(5) 0.050(7) -0.008(4) 0.002(4) -0.008(5)
C12 0.047(5) 0.028(5) 0.025(5) -0.005(4) 0.006(4) -0.009(4)
Br1' 0.0336(16) 0.045(2) 0.056(2) -0.0027(13) -0.0114(13) -0.0138(16)
Br2' 0.098(4) 0.062(3) 0.031(2) 0.010(3) 0.006(2) 0.0104(19)
Br3' 0.087(12) 0.078(12) 0.081(13) 0.008(8) 0.010(9) -0.002(9)
S1' 0.040(4) 0.023(4) 0.038(4) -0.004(4) -0.009(3) 0.013(4)
S2' 0.040(6) 0.046(6) 0.028(5) 0.009(4) -0.010(5) 0.005(4)
S3' 0.039(15) 0.036(15) 0.027(15) 0.000(9) 0.006(9) -0.003(9)
C1' 0.043(4) 0.034(5) 0.040(5) -0.011(4) -0.009(4) -0.003(4)
C2' 0.042(6) 0.054(8) 0.050(7) -0.008(6) -0.001(6) 0.008(6)
C3' 0.051(7) 0.040(8) 0.042(7) -0.002(7) -0.008(6) 0.005(7)
C4' 0.038(5) 0.030(7) 0.017(5) 0.002(5) -0.006(4) 0.000(5)
C5' 0.050(5) 0.023(5) 0.041(5) -0.009(4) 0.018(4) 0.006(4)
C6' 0.055(6) 0.026(6) 0.029(5) -0.003(5) 0.004(5) 0.006(4)
C7' 0.040(7) 0.028(6) 0.032(7) -0.001(6) 0.005(6) -0.007(5)
C8' 0.035(6) 0.010(4) 0.025(5) -0.001(5) 0.004(5) 0.000(4)
C9' 0.037(4) 0.031(5) 0.043(5) -0.007(4) 0.004(4) -0.012(4)
C10' 0.042(5) 0.029(5) 0.055(7) 0.000(4) 0.001(5) -0.013(5)
C11' 0.041(5) 0.034(5) 0.050(7) -0.008(4) 0.002(4) -0.008(5)
C12' 0.047(5) 0.028(5) 0.025(5) -0.005(4) 0.006(4) -0.009(4)
S4 0.0735(16) 0.0387(15) 0.0293(12) 0.0169(13) 0.0105(12) 0.0026(11)
N1 0.049(4) 0.022(4) 0.020(3) -0.003(3) 0.003(3) -0.002(3)
N2 0.045(4) 0.019(4) 0.032(4) -0.005(3) 0.005(3) -0.008(3)
N3 0.036(4) 0.023(4) 0.027(4) -0.003(3) 0.003(3) -0.007(3)
N4 0.032(3) 0.022(4) 0.030(4) 0.000(3) 0.005(3) -0.002(3)
C13 0.045(5) 0.054(7) 0.012(4) -0.008(5) -0.001(4) -0.003(4)
C14 0.067(7) 0.064(8) 0.040(6) 0.026(6) 0.007(5) 0.011(5)
C15 0.064(6) 0.045(6) 0.030(5) 0.030(5) 0.019(5) 0.008(5)
C16 0.040(4) 0.029(5) 0.029(4) 0.000(4) 0.009(4) -0.006(4)
C17 0.034(4) 0.025(5) 0.035(5) -0.005(4) -0.011(4) 0.002(4)
C18 0.050(5) 0.042(6) 0.021(4) -0.002(4) -0.013(4) -0.010(4)
C19 0.063(6) 0.024(5) 0.021(4) -0.004(4) 0.010(4) -0.009(4)
C20 0.050(5) 0.023(5) 0.029(4) 0.006(4) 0.002(4) -0.007(4)
C21 0.056(6) 0.031(6) 0.032(5) -0.007(5) 0.010(5) -0.003(4)
C22 0.055(5) 0.022(5) 0.033(5) -0.003(4) 0.016(4) 0.002(4)
C23 0.077(7) 0.027(5) 0.033(5) -0.013(5) 0.008(5) -0.001(4)
C24 0.074(7) 0.021(5) 0.042(5) -0.020(5) 0.008(5) 0.000(4)
C25 0.044(4) 0.017(4) 0.037(5) -0.001(4) 0.008(4) -0.004(4)
C26 0.038(4) 0.023(5) 0.041(5) -0.004(4) 0.008(4) -0.006(4)
C27 0.041(4) 0.021(5) 0.038(5) 0.002(4) 0.007(4) -0.006(4)
C28 0.049(5) 0.028(5) 0.030(5) -0.008(4) -0.001(4) -0.004(4)
C29 0.044(5) 0.037(6) 0.031(4) 0.001(4) -0.004(4) 0.002(4)
C30 0.027(4) 0.023(5) 0.022(4) 0.008(3) -0.002(3) -0.004(3)
C31 0.038(4) 0.025(5) 0.020(4) 0.004(4) 0.003(4) 0.004(3)
C32 0.045(5) 0.019(5) 0.032(5) 0.000(4) 0.004(4) -0.001(4)
C33 0.043(5) 0.033(5) 0.024(4) -0.003(4) 0.002(4) 0.002(4)
C34 0.041(5) 0.028(5) 0.040(5) -0.005(4) 0.005(4) -0.002(4)
C35 0.032(4) 0.027(5) 0.026(4) 0.001(3) -0.009(4) -0.001(4)
C36 0.040(5) 0.038(6) 0.028(4) -0.003(4) -0.005(4) 0.002(4)

loop_
_atom_type_symbol
_atom_type_description
_atom_type_scat_dispersion_real
_atom_type_scat_dispersion_imag
_atom_type_scat_source
C C 0.0033 0.0016 'International Tables Vol C Tables 4.2.6.8 and 6.1.1.4'
H H 0.0000 0.0000 'International Tables Vol C Tables 4.2.6.8 and 6.1.1.4'
N N 0.0061 0.0033 'International Tables Vol C Tables 4.2.6.8 and 6.1.1.4'
S S 0.1246 0.1234 'International Tables Vol C Tables 4.2.6.8 and 6.1.1.4'
Ni Ni 0.3393 1.1124 'International Tables Vol C Tables 4.2.6.8 and 6.1.1.4'
Br Br -0.2901 2.4595 'International Tables Vol C Tables 4.2.6.8 and 6.1.1.4'

loop_
_geom_angle_atom_site_label_1
_geom_angle_atom_site_label_2
_geom_angle_atom_site_label_3
_geom_angle
N3 Ni N4 89.5(3)
N3 Ni N1 178.4(3)
N4 Ni N1 90.1(3)
N3 Ni N2 90.4(3)
N4 Ni N2 178.4(3)
N1 Ni N2 90.0(3)
C4 S1 C1 89.5(8)
C8 S2 C5 88.9(7)
C9 S3 C12 90.2(4)
C2 C1 S1 113.0(11)
C2 C1 Br1 127.4(13)
S1 C1 Br1 119.6(15)
C1 C2 C3 113.4(15)
C1 C2 H2 123.3
C3 C2 H2 123.3
C2 C3 C4 112.7(15)
C2 C3 H3 123.6
C4 C3 H3 123.6
C3 C4 C36 131.6(12)
C3 C4 S1 111.3(10)
C36 C4 S1 117.0(8)
C6 C5 S2 112.8(9)
C6 C5 Br2 129.3(12)
S2 C5 Br2 117.9(12)
C5 C6 C7 113.9(12)
C5 C6 H6 123.0
C7 C6 H6 123.0
C8 C7 C6 111.8(13)
C8 C7 H7 124.1
C6 C7 H7 124.1
C7 C8 C21 131.3(10)
C7 C8 S2 112.6(9)
C21 C8 S2 116.2(7)
C10 C9 S3 112.8(7)
C10 C9 Br3 128.8(8)
S3 C9 Br3 118.4(5)
C9 C10 C11 112.4(9)
C9 C10 H10 123.8
C11 C10 H10 123.8
C12 C11 C10 114.9(9)
C12 C11 H11 122.6
C10 C11 H11 122.6
C11 C12 C26 128.7(9)
C11 C12 S3 109.7(7)
C26 C12 S3 121.6(7)
C1' S1' C4' 91.9(10)
C8' S2' C5' 89.3(9)
C9' S3' C12' 89.7(8)
C2' C1' S1' 111.3(12)
C2' C1' Br1' 128.2(17)
S1' C1' Br1' 119.8(19)
C1' C2' C3' 114.3(17)
C1' C2' H2' 122.9
C3' C2' H2' 122.9
C2' C3' C4' 114.2(18)
C2' C3' H3' 122.9
C4' C3' H3' 122.9
C3' C4' C36 131.1(15)
C3' C4' S1' 108.2(12)
C36 C4' S1' 120.7(11)
C6' C5' S2' 112.5(11)
C6' C5' Br2' 129.7(16)
S2' C5' Br2' 117.5(16)
C5' C6' C7' 114.0(15)
C5' C6' H6' 123.0
C7' C6' H6' 123.0
C8' C7' C6' 111.8(16)
C8' C7' H7' 124.1
C6' C7' H7' 124.1
C7' C8' C21 136.5(14)
C7' C8' S2' 112.2(12)
C21 C8' S2' 111.1(9)
C10' C9' S3' 112.8(11)
C10' C9' Br3' 128.0(19)
S3' C9' Br3' 117.8(15)
C9' C10' C11' 111.9(15)
C9' C10' H10B 124.0
C11' C10' H10B 124.0
C12' C11' C10' 113.9(18)
C12' C11' H11B 123.0
C10' C11' H11B 123.0
C11' C12' C26 121(6)
C11' C12' S3' 109.3(15)
C26 C12' S3' 125(3)
C13 S4 C16 91.9(5)
C20 N1 C17 104.6(7)
C20 N1 Ni 127.1(6)
C17 N1 Ni 127.8(6)
C22 N2 C25 105.8(7)
C22 N2 Ni 127.6(6)
C25 N2 Ni 126.1(5)
C30 N3 C27 104.9(7)
C30 N3 Ni 127.3(5)
C27 N3 Ni 127.6(6)
C32 N4 C35 104.9(7)
C32 N4 Ni 127.7(6)
C35 N4 Ni 127.2(5)
C14 C13 S4 114.0(7)
C14 C13 Br4 125.2(8)
S4 C13 Br4 120.6(6)
C13 C14 C15 110.7(9)
C13 C14 H14 124.6
C15 C14 H14 124.6
C16 C15 C14 114.4(9)
C16 C15 H15 122.8
C14 C15 H15 122.8
C15 C16 C31 130.6(8)
C15 C16 S4 108.9(7)
C31 C16 S4 120.1(7)
N1 C17 C36 124.7(8)
N1 C17 C18 110.4(7)
C36 C17 C18 124.3(8)
C19 C18 C17 106.1(8)
C19 C18 H18 127.0
C17 C18 H18 127.0
C18 C19 C20 107.8(7)
C18 C19 H19 126.1
C20 C19 H19 126.1
N1 C20 C19 110.8(8)
N1 C20 C21 124.0(8)
C19 C20 C21 124.9(8)
C22 C21 C20 122.2(8)
C22 C21 C8 120.9(8)
C20 C21 C8 115.4(8)
C22 C21 C8' 110.4(14)
C20 C21 C8' 126.3(15)
N2 C22 C21 125.0(8)
N2 C22 C23 110.6(8)
C21 C22 C23 124.2(8)
C24 C23 C22 106.2(8)
C24 C23 H23 126.9
C22 C23 H23 126.9
C23 C24 C25 108.0(8)
C23 C24 H24 126.0
C25 C24 H24 126.0
N2 C25 C26 125.1(8)
N2 C25 C24 109.3(7)
C26 C25 C24 125.1(8)
C27 C26 C25 121.6(8)
C27 C26 C12' 126(5)
C25 C26 C12' 111(5)
C27 C26 C12 119.1(8)
C25 C26 C12 119.2(8)
N3 C27 C26 124.9(8)
N3 C27 C28 110.8(8)
C26 C27 C28 124.2(8)
C29 C28 C27 106.8(8)
C29 C28 H28 126.6
C27 C28 H28 126.6
C28 C29 C30 107.1(8)
C28 C29 H29 126.5
C30 C29 H29 126.5
N3 C30 C31 125.1(7)
N3 C30 C29 110.2(7)
C31 C30 C29 124.3(7)
C30 C31 C32 121.3(7)
C30 C31 C16 120.1(8)
C32 C31 C16 118.4(7)
N4 C32 C31 125.7(7)
N4 C32 C33 109.9(7)
C31 C32 C33 124.0(8)
C34 C33 C32 107.6(8)
C34 C33 H33 126.2
C32 C33 H33 126.2
C33 C34 C35 106.4(8)
C33 C34 H34 126.8
C35 C34 H34 126.8
C36 C35 N4 124.4(8)
C36 C35 C34 124.7(8)
N4 C35 C34 110.8(7)
C35 C36 C17 122.4(8)
C35 C36 C4 124.3(8)
C17 C36 C4 113.2(7)
C35 C36 C4' 114.8(13)
C17 C36 C4' 120.7(14)

loop_
_geom_bond_atom_site_label_1
_geom_bond_atom_site_label_2
_geom_bond_distance
_geom_bond_publ_flag
Ni N1 1.930(7) y
Ni N2 1.939(7) y
Ni N3 1.929(7) y
Ni N4 1.929(7) y
Br4 C13 1.891(8) ?
Br1 C1 1.877(14) ?
Br2 C5 1.878(12) ?
Br3 C9 1.889(8) ?
S1 C4 1.712(12) ?
S1 C1 1.724(18) ?
S2 C8 1.741(10) ?
S2 C5 1.770(16) ?
S3 C9 1.736(10) ?
S3 C12 1.746(10) ?
C1 C2 1.32(3) ?
C2 C3 1.37(2) ?
C2 H2 0.9500 ?
C3 C4 1.37(2) ?
C3 H3 0.9500 ?
C4 C36 1.493(13) ?
C5 C6 1.30(2) ?
C6 C7 1.43(2) ?
C6 H6 0.9500 ?
C7 C8 1.35(2) ?
C7 H7 0.9500 ?
C8 C21 1.521(13) ?
C9 C10 1.328(12) ?
C10 C11 1.390(13) ?
C10 H10 0.9500 ?
C11 C12 1.359(13) ?
C11 H11 0.9500 ?
C12 C26 1.476(12) ?
Br1' C1' 1.890(16) ?
Br2' C5' 1.879(14) ?
Br3' C9' 1.888(13) ?
S1' C1' 1.72(2) ?
S1' C4' 1.727(14) ?
S2' C8' 1.738(13) ?
S2' C5' 1.769(19) ?
S3' C9' 1.738(14) ?
S3' C12' 1.747(14) ?
C1' C2' 1.31(3) ?
C2' C3' 1.37(2) ?
C2' H2' 0.9500 ?
C3' C4' 1.38(2) ?
C3' H3' 0.9500 ?
C4' C36 1.532(14) ?
C5' C6' 1.29(3) ?
C6' C7' 1.43(2) ?
C6' H6' 0.9500 ?
C7' C8' 1.36(2) ?
C7' H7' 0.9500 ?
C8' C21 1.530(15) ?
C9' C10' 1.331(15) ?
C10' C11' 1.392(16) ?
C10' H10B 0.9500 ?
C11' C12' 1.360(16) ?
C11' H11B 0.9500 ?
C12' C26 1.472(15) ?
S4 C13 1.674(10) ?
S4 C16 1.726(9) ?
N1 C20 1.368(11) ?
N1 C17 1.379(11) ?
N2 C22 1.363(11) ?
N2 C25 1.376(10) ?
N3 C30 1.372(10) ?
N3 C27 1.380(11) ?
N4 C32 1.367(11) ?
N4 C35 1.386(10) ?
C13 C14 1.334(14) ?
C14 C15 1.409(13) ?
C14 H14 0.9500 ?
C15 C16 1.364(13) ?
C15 H15 0.9500 ?
C16 C31 1.477(12) ?
C17 C36 1.394(12) ?
C17 C18 1.425(12) ?
C18 C19 1.350(13) ?
C18 H18 0.9500 ?
C19 C20 1.402(12) ?
C19 H19 0.9500 ?
C20 C21 1.408(13) ?
C21 C22 1.386(13) ?
C22 C23 1.438(13) ?
C23 C24 1.339(13) ?
C23 H23 0.9500 ?
C24 C25 1.432(12) ?
C24 H24 0.9500 ?
C25 C26 1.404(12) ?
C26 C27 1.393(13) ?
C27 C28 1.405(12) ?
C28 C29 1.358(12) ?
C28 H28 0.9500 ?
C29 C30 1.419(11) ?
C29 H29 0.9500 ?
C30 C31 1.382(12) ?
C31 C32 1.383(12) ?
C32 C33 1.448(12) ?
C33 C34 1.339(12) ?
C33 H33 0.9500 ?
C34 C35 1.430(12) ?
C34 H34 0.9500 ?
C35 C36 1.386(12) ?

loop_
_geom_hbond_atom_site_label_D
_geom_hbond_atom_site_label_H
_geom_hbond_atom_site_label_A
_geom_hbond_site_symmetry_A
_geom_hbond_distance_DH
_geom_hbond_distance_HA
_geom_hbond_distance_DA
_geom_hbond_angle_DHA
C19 H19 Br4 1_556 0.95 2.89 3.728(8) 148

loop_
_geom_torsion_atom_site_label_1
_geom_torsion_atom_site_label_2
_geom_torsion_atom_site_label_3
_geom_torsion_atom_site_label_4
_geom_torsion
C4 S1 C1 C2 -0.1(2)
C4 S1 C1 Br1 179.96(12)
S1 C1 C2 C3 0.2(3)
Br1 C1 C2 C3 -179.9(2)
C1 C2 C3 C4 -0.2(5)
C2 C3 C4 C36 -177.2(7)
C2 C3 C4 S1 0.1(4)
C1 S1 C4 C3 0.0(3)
C1 S1 C4 C36 177.7(6)
C8 S2 C5 C6 -0.1(2)
C8 S2 C5 Br2 179.95(11)
S2 C5 C6 C7 0.1(3)
Br2 C5 C6 C7 -179.99(18)
C5 C6 C7 C8 0.0(4)
C6 C7 C8 C21 177.5(7)
C6 C7 C8 S2 -0.1(4)
C5 S2 C8 C7 0.1(3)
C5 S2 C8 C21 -177.9(5)
C12 S3 C9 C10 0.1(2)
C12 S3 C9 Br3 180.00(12)
S3 C9 C10 C11 -0.2(3)
Br3 C9 C10 C11 179.91(18)
C9 C10 C11 C12 0.2(4)
C10 C11 C12 C26 -177.6(6)
C10 C11 C12 S3 -0.2(4)
C9 S3 C12 C11 0.1(3)
C9 S3 C12 C26 177.7(6)
C4' S1' C1' C2' -4(3)
C4' S1' C1' Br1' -175.1(19)
S1' C1' C2' C3' 4(4)
Br1' C1' C2' C3' 174(3)
C1' C2' C3' C4' -2(6)
C2' C3' C4' C36 179(3)
C2' C3' C4' S1' -1(5)
C1' S1' C4' C3' 3(3)
C1' S1' C4' C36 -178(2)
C8' S2' C5' C6' 4(3)
C8' S2' C5' Br2' 178(2)
S2' C5' C6' C7' -3(5)
Br2' C5' C6' C7' -176(3)
C5' C6' C7' C8' -1(5)
C6' C7' C8' C21 177(3)
C6' C7' C8' S2' 4(4)
C5' S2' C8' C7' -4(3)
C5' S2' C8' C21 -179(2)
C12' S3' C9' C10' -5(9)
C12' S3' C9' Br3' -173(7)
S3' C9' C10' C11' -4(12)
Br3' C9' C10' C11' 163(10)
C9' C10' C11' C12' 13(13)
C10' C11' C12' C26 -174(12)
C10' C11' C12' S3' -17(10)
C9' S3' C12' C11' 12(8)
C9' S3' C12' C26 168(10)
N4 Ni N1 C20 160.5(8)
N2 Ni N1 C20 -21.1(8)
N4 Ni N1 C17 -10.7(7)
N2 Ni N1 C17 167.7(8)
N3 Ni N2 C22 -167.9(8)
N1 Ni N2 C22 10.6(8)
N3 Ni N2 C25 21.1(8)
N1 Ni N2 C25 -160.4(8)
N4 Ni N3 C30 -19.3(7)
N2 Ni N3 C30 162.3(7)
N4 Ni N3 C27 166.5(7)
N2 Ni N3 C27 -12.0(7)
N3 Ni N4 C32 11.8(7)
N1 Ni N4 C32 -166.7(7)
N3 Ni N4 C35 -162.4(7)
N1 Ni N4 C35 19.2(7)
C16 S4 C13 C14 2.9(9)
C16 S4 C13 Br4 178.3(6)
S4 C13 C14 C15 -2.8(13)
Br4 C13 C14 C15 -178.1(8)
C13 C14 C15 C16 1.2(15)
C14 C15 C16 C31 174.1(10)
C14 C15 C16 S4 0.8(13)
C13 S4 C16 C15 -2.0(8)
C13 S4 C16 C31 -176.1(7)
C20 N1 C17 C36 -174.7(9)
Ni N1 C17 C36 -2.0(13)
C20 N1 C17 C18 -2.8(10)
Ni N1 C17 C18 169.9(6)
N1 C17 C18 C19 -0.2(11)
C36 C17 C18 C19 171.8(9)
C17 C18 C19 C20 3.0(11)
C17 N1 C20 C19 4.8(10)
Ni N1 C20 C19 -168.0(6)
C17 N1 C20 C21 -168.6(9)
Ni N1 C20 C21 18.6(13)
C18 C19 C20 N1 -5.1(11)
C18 C19 C20 C21 168.3(9)
N1 C20 C21 C22 1.9(15)
C19 C20 C21 C22 -170.6(9)
N1 C20 C21 C8 167.9(8)
C19 C20 C21 C8 -4.6(14)
N1 C20 C21 C8' -165.1(11)
C19 C20 C21 C8' 22.4(17)
C7 C8 C21 C22 117.9(9)
S2 C8 C21 C22 -64.5(10)
C7 C8 C21 C20 -48.3(11)
S2 C8 C21 C20 129.3(7)
C7 C8 C21 C8' -170(3)
S2 C8 C21 C8' 7(3)
C7' C8' C21 C22 -56(5)
S2' C8' C21 C22 118.1(17)
C7' C8' C21 C20 113(4)
S2' C8' C21 C20 -74(2)
C7' C8' C21 C8 -175(7)
S2' C8' C21 C8 -1.4(14)
C25 N2 C22 C21 176.0(9)
Ni N2 C22 C21 3.6(14)
C25 N2 C22 C23 0.2(11)
Ni N2 C22 C23 -172.2(7)
C20 C21 C22 N2 -13.2(16)
C8 C21 C22 N2 -178.5(9)
C8' C21 C22 N2 155.6(11)
C20 C21 C22 C23 162.0(10)
C8 C21 C22 C23 -3.2(15)
C8' C21 C22 C23 -29.2(15)
N2 C22 C23 C24 1.9(12)
C21 C22 C23 C24 -173.9(10)
C22 C23 C24 C25 -3.2(12)
C22 N2 C25 C26 170.4(9)
Ni N2 C25 C26 -17.0(13)
C22 N2 C25 C24 -2.2(10)
Ni N2 C25 C24 170.4(7)
C23 C24 C25 N2 3.5(12)
C23 C24 C25 C26 -169.1(10)
N2 C25 C26 C27 -4.2(14)
C24 C25 C26 C27 167.4(9)
N2 C25 C26 C12' -173(3)
C24 C25 C26 C12' -1(3)
N2 C25 C26 C12 180.0(8)
C24 C25 C26 C12 -8.5(14)
C11' C12' C26 C27 91(8)
S3' C12' C26 C27 -63(11)
C11' C12' C26 C25 -101(9)
S3' C12' C26 C25 105(8)
C11' C12' C26 C12 41(14)
S3' C12' C26 C12 -11E1(2)
C11 C12 C26 C27 77.1(10)
S3 C12 C26 C27 -100.1(8)
C11 C12 C26 C25 -107.0(8)
S3 C12 C26 C25 75.8(9)
C11 C12 C26 C12' -148(16)
S3 C12 C26 C12' 35(16)
C30 N3 C27 C26 -178.1(8)
Ni N3 C27 C26 -2.8(12)
C30 N3 C27 C28 -0.4(9)
Ni N3 C27 C28 174.9(6)
C25 C26 C27 N3 14.4(13)
C12' C26 C27 N3 -179(4)
C12 C26 C27 N3 -169.7(8)
C25 C26 C27 C28 -163.0(9)
C12' C26 C27 C28 4(4)
C12 C26 C27 C28 12.9(13)
N3 C27 C28 C29 -2.2(10)
C26 C27 C28 C29 175.5(8)
C27 C28 C29 C30 3.8(10)
C27 N3 C30 C31 -169.6(8)
Ni N3 C30 C31 15.1(11)
C27 N3 C30 C29 2.8(9)
Ni N3 C30 C29 -172.5(6)
C28 C29 C30 N3 -4.3(10)
C28 C29 C30 C31 168.2(8)
N3 C30 C31 C32 3.8(13)
C29 C30 C31 C32 -167.6(8)
N3 C30 C31 C16 177.3(7)
C29 C30 C31 C16 6.0(12)
C15 C16 C31 C30 107.8(12)
S4 C16 C31 C30 -79.6(10)
C15 C16 C31 C32 -78.4(13)
S4 C16 C31 C32 94.2(9)
C35 N4 C32 C31 176.1(8)
Ni N4 C32 C31 0.9(12)
C35 N4 C32 C33 3.1(9)
Ni N4 C32 C33 -172.1(6)
C30 C31 C32 N4 -12.0(13)
C16 C31 C32 N4 174.3(8)
C30 C31 C32 C33 160.1(8)
C16 C31 C32 C33 -13.6(13)
N4 C32 C33 C34 1.2(10)
C31 C32 C33 C34 -171.9(8)
C32 C33 C34 C35 -4.9(10)
C32 N4 C35 C36 168.8(9)
Ni N4 C35 C36 -16.0(12)
C32 N4 C35 C34 -6.2(9)
Ni N4 C35 C34 169.0(6)
C33 C34 C35 C36 -167.9(9)
C33 C34 C35 N4 7.1(10)
N4 C35 C36 C17 -2.7(15)
C34 C35 C36 C17 171.6(9)
N4 C35 C36 C4 173.3(8)
C34 C35 C36 C4 -12.3(15)
N4 C35 C36 C4' -166.3(12)
C34 C35 C36 C4' 8.0(16)
N1 C17 C36 C35 11.9(15)
C18 C17 C36 C35 -158.9(9)
N1 C17 C36 C4 -164.5(9)
C18 C17 C36 C4 24.7(13)
N1 C17 C36 C4' 174.5(11)
C18 C17 C36 C4' 3.7(16)
C3 C4 C36 C35 -114.9(10)
S1 C4 C36 C35 68.0(11)
C3 C4 C36 C17 61.5(10)
S1 C4 C36 C17 -115.6(8)
C3 C4 C36 C4' 178(4)
S1 C4 C36 C4' 1(4)
C3' C4' C36 C35 50(4)
S1' C4' C36 C35 -129.4(18)
C3' C4' C36 C17 -114(4)
S1' C4' C36 C17 67(2)
C3' C4' C36 C4 173(7)
S1' C4' C36 C4 -6(2)
